data_4124123
loop_
_publ_author_name
'Zwijnenburg, M.A.'
'Cora, F.'
'Bell, R.G.'

_publ_section_title
;
 Isomorphism of anhydrous tetrahedral halides and silicon chalcogenides:
 energy landscape of crystalline Be F2, Be Cl3, Si O2, and Si S2
;
_journal_name_full 'Journal of the American Chemical Society'
_journal_page_first 11082
_journal_page_last 11087
_journal_volume 130
_journal_year 2008
_chemical_formula_sum 'Be Cl2'
_space_group_IT_number 145
_symmetry_space_group_name_Hall 'P 32'
_symmetry_space_group_name_H-M 'P 32'
_cell_angle_alpha 90
_cell_angle_beta 90
_cell_angle_gamma 120
_cell_formula_units_Z 9
_cell_length_a 11.51593
_cell_length_b 11.51593
_cell_length_c 8.400845
_cell_volume 964.832
_citation_journal_id_ASTM JACSAT
_cod_data_source_file Zwijnenburg_JACSAT_2008_1553.cif
_cod_data_source_block Be1Cl2
_cod_original_cell_volume 964.8325
_cod_original_formula_sum 'Be1 Cl2'
_cod_database_code 4124123

loop_
_symmetry_equiv_pos_as_xyz
x,y,z
-y,x-y,z+2/3
-x+y,-x,z+1/3

loop_
_atom_site_label
_atom_site_type_symbol
_atom_site_fract_x
_atom_site_fract_y
_atom_site_fract_z
_atom_site_occupancy
_atom_site_U_iso_or_equiv
Be3 Be+2 2.4e-05 0.411549 0.224572 1 0.0
Be2 Be+2 0.294778 -0.442646 0.03258 1 0.0
Cl3 Cl-1 0.381683 0.142613 -0.339741 1 0.0
Cl4 Cl-1 0.457605 -0.462732 0.076558 1 0.0
Cl2 Cl-1 0.276523 -0.423755 -0.205101 1 0.0
Cl1 Cl-1 -0.276468 0.299843 -0.345897 1 0.0
Be1 Be+2 -0.442609 0.294831 -0.250204 1 0.0
Cl6 Cl-1 -0.462957 0.457528 -0.294041 1 0.0
Cl5 Cl-1 0.142535 0.381625 0.121974 1 0.0
